data_4309764
loop_
_publ_author_name
'Wing-Por Leung'
'Cheuk-Wai So'
'Kwok-Wai Kan'
'Hoi-Shan Chan'
'Thomas C. W. Mak'

_publ_section_title
;
Synthesis of a Manganese Germavinylidene Complex from Bis(germavinylidene)
;
_journal_name_full 'Inorganic Chemistry'
_journal_page_first 7286
_journal_page_last 7288
_journal_paper_doi 10.1021/ic050969u
_journal_volume 44
_journal_year 2005
_chemical_formula_sum 'C43 H58 Cl Ge N2 O P2 Rh Si2'
_chemical_formula_weight 947.98
_chemical_name_systematic
; 
 ? 
;
_space_group_IT_number 2
_symmetry_cell_setting triclinic
_symmetry_space_group_name_Hall '-P 1'
_symmetry_space_group_name_H-M 'P -1'
_atom_sites_solution_hydrogens geom
_atom_sites_solution_primary direct
_atom_sites_solution_secondary difmap
_audit_creation_method SHELXL-97
_cell_angle_alpha 83.703(4)
_cell_angle_beta 78.379(4)
_cell_angle_gamma 69.488(4)
_cell_formula_units_Z 2
_cell_length_a 9.7277(18)
_cell_length_b 10.947(2)
_cell_length_c 23.382(4)
_cell_measurement_temperature 293(2)
_cell_volume 2282.2(7)
_computing_cell_refinement 'BRUKER SMART CCD DIFFRACTOMETER'
_computing_data_collection 'BRUKER SMART CCD DIFFRACTOMETER'
_computing_data_reduction 'BRUKER SMART CCD DIFFRACTOMETER'
_computing_molecular_graphics 'SIEMENS SHELXTL'
_computing_publication_material 'SIEMENS SHELXTL'
_computing_structure_refinement 'SHELXL-97 (Sheldrick, 1997)'
_computing_structure_solution 'SHELXS-97 (Sheldrick, 1990)'
_diffrn_ambient_temperature 293(2)
_diffrn_measured_fraction_theta_full 0.980
_diffrn_measured_fraction_theta_max 0.980
_diffrn_measurement_device_type 'BRUKER SMART CCD DIFFRACTOMETER'
_diffrn_measurement_method 'OMEGA SCAN'
_diffrn_radiation_monochromator graphite
_diffrn_radiation_source 'fine-focus sealed tube'
_diffrn_radiation_type MoK\a
_diffrn_radiation_wavelength 0.71073
_diffrn_reflns_av_R_equivalents 0.0252
_diffrn_reflns_av_sigmaI/netI 0.0563
_diffrn_reflns_limit_h_max 12
_diffrn_reflns_limit_h_min -12
_diffrn_reflns_limit_k_max 14
_diffrn_reflns_limit_k_min -6
_diffrn_reflns_limit_l_max 31
_diffrn_reflns_limit_l_min -31
_diffrn_reflns_number 16060
_diffrn_reflns_theta_full 28.33
_diffrn_reflns_theta_max 28.33
_diffrn_reflns_theta_min 0.89
_exptl_absorpt_coefficient_mu 1.235
_exptl_absorpt_correction_T_max 1.0000
_exptl_absorpt_correction_T_min 0.396249
_exptl_absorpt_correction_type SADABS
_exptl_crystal_colour yellow
_exptl_crystal_density_diffrn 1.379
_exptl_crystal_density_method 'not measured'
_exptl_crystal_description block
_exptl_crystal_F_000 980
_exptl_crystal_size_max 0.40
_exptl_crystal_size_mid 0.30
_exptl_crystal_size_min 0.20
_refine_diff_density_max 0.612
_refine_diff_density_min -0.624
_refine_diff_density_rms 0.079
_refine_ls_extinction_method none
_refine_ls_goodness_of_fit_ref 1.013
_refine_ls_hydrogen_treatment mixed
_refine_ls_matrix_type full
_refine_ls_number_parameters 478
_refine_ls_number_reflns 11134
_refine_ls_number_restraints 0
_refine_ls_restrained_S_all 1.013
_refine_ls_R_factor_all 0.0746
_refine_ls_R_factor_gt 0.0403
_refine_ls_shift/su_max 0.003
_refine_ls_shift/su_mean 0.000
_refine_ls_structure_factor_coef Fsqd
_refine_ls_weighting_details 'calc w=1/[\s^2^(Fo^2^)+(0.0495P)^2^+0.9762P] where P=(Fo^2^+2Fc^2^)/3'
_refine_ls_weighting_scheme calc
_refine_ls_wR_factor_gt 0.0936
_refine_ls_wR_factor_ref 0.1157
_reflns_number_gt 7537
_reflns_number_total 11134
_reflns_threshold_expression >2sigma(I)
_cod_data_source_file ic050969usi20050907_050238.cif
_cod_data_source_block kkw44a
_cod_depositor_comments
;
The following automatic conversions were performed:
'_symmetry_cell_setting' value 'Triclinic' changed to 'triclinic'
according to '/home/saulius/struct/CIF-dictionaries/cif_core.dic'
dictionary named 'cif_core.dic' version 2.4.1 from 2010-06-29.

Automatic conversion script
Id: cif_fix_enum 1527 2010-12-29 10:47:43Z saulius 
;
_cod_original_cell_volume 2282.3(7)
_cod_database_code 4309764

loop_
_symmetry_equiv_pos_as_xyz
'x, y, z'
'-x, -y, -z'

loop_
_atom_site_label
_atom_site_type_symbol
_atom_site_fract_x
_atom_site_fract_y
_atom_site_fract_z
_atom_site_U_iso_or_equiv
_atom_site_adp_type
_atom_site_occupancy
_atom_site_symmetry_multiplicity
_atom_site_calc_flag
_atom_site_refinement_flags
_atom_site_disorder_assembly
_atom_site_disorder_group
Rh1 Rh 0.35545(3) 0.14669(3) 0.352572(11) 0.03989(9) Uani 1 1 d . . .
Ge1 Ge 0.08172(4) 0.25735(4) 0.260250(16) 0.04492(11) Uani 1 1 d . . .
P1 P 0.37219(9) 0.15031(8) 0.21063(3) 0.03208(17) Uani 1 1 d . . .
P2 P 0.34804(9) 0.37179(8) 0.28995(4) 0.03612(19) Uani 1 1 d . . .
Cl1 Cl 0.01138(11) 0.44697(10) 0.19983(5) 0.0630(3) Uani 1 1 d . . .
Si1 Si 0.17266(12) 0.03786(11) 0.15759(5) 0.0563(3) Uani 1 1 d . . .
Si2 Si 0.53130(14) 0.36344(12) 0.38092(5) 0.0587(3) Uani 1 1 d . . .
N1 N 0.2245(3) 0.1243(3) 0.20221(11) 0.0380(6) Uani 1 1 d . . .
N2 N 0.4590(3) 0.2974(3) 0.33482(12) 0.0410(6) Uani 1 1 d . . .
C1 C -0.0047(6) 0.1471(6) 0.1360(3) 0.112(2) Uani 1 1 d . . .
H1A H -0.0778 0.1767 0.1704 0.169 Uiso 1 1 calc R . .
H1B H -0.0399 0.1004 0.1131 0.169 Uiso 1 1 calc R . .
H1C H 0.0115 0.2209 0.1133 0.169 Uiso 1 1 calc R . .
C2 C 0.3163(6) -0.0205(5) 0.0916(2) 0.0815(15) Uani 1 1 d . . .
H2A H 0.4073 -0.0774 0.1033 0.122 Uiso 1 1 calc R . .
H2B H 0.3338 0.0529 0.0689 0.122 Uiso 1 1 calc R . .
H2C H 0.2817 -0.0671 0.0684 0.122 Uiso 1 1 calc R . .
C3 C 0.1375(6) -0.1034(5) 0.2017(3) 0.0984(19) Uani 1 1 d . . .
H3A H 0.2287 -0.1614 0.2129 0.148 Uiso 1 1 calc R . .
H3B H 0.1007 -0.1490 0.1789 0.148 Uiso 1 1 calc R . .
H3C H 0.0650 -0.0728 0.2361 0.148 Uiso 1 1 calc R . .
C4 C 0.2913(3) 0.2505(3) 0.27063(13) 0.0348(7) Uani 1 1 d . . .
C5 C 0.6964(6) 0.2350(5) 0.4040(2) 0.0857(16) Uani 1 1 d . . .
H5A H 0.7678 0.1991 0.3700 0.129 Uiso 1 1 calc R . .
H5B H 0.6661 0.1670 0.4264 0.129 Uiso 1 1 calc R . .
H5C H 0.7408 0.2724 0.4274 0.129 Uiso 1 1 calc R . .
C6 C 0.3883(7) 0.4363(6) 0.4462(2) 0.0955(18) Uani 1 1 d . . .
H6A H 0.3489 0.3714 0.4665 0.143 Uiso 1 1 calc R . .
H6B H 0.3089 0.5085 0.4335 0.143 Uiso 1 1 calc R . .
H6C H 0.4341 0.4663 0.4720 0.143 Uiso 1 1 calc R . .
C7 C 0.6004(6) 0.4972(5) 0.3442(2) 0.0836(15) Uani 1 1 d . . .
H7A H 0.6748 0.4645 0.3106 0.125 Uiso 1 1 calc R . .
H7B H 0.6429 0.5276 0.3710 0.125 Uiso 1 1 calc R . .
H7C H 0.5187 0.5681 0.3322 0.125 Uiso 1 1 calc R . .
C11 C 0.4500(4) 0.2150(3) 0.14132(13) 0.0373(7) Uani 1 1 d . . .
C12 C 0.3539(5) 0.2978(4) 0.10674(16) 0.0600(11) Uani 1 1 d . . .
H12A H 0.2518 0.3255 0.1206 0.072 Uiso 1 1 calc R . .
C13 C 0.4075(5) 0.3401(5) 0.05160(17) 0.0691(12) Uani 1 1 d . . .
H13A H 0.3415 0.3960 0.0287 0.083 Uiso 1 1 calc R . .
C14 C 0.5570(5) 0.2998(5) 0.03088(16) 0.0662(12) Uani 1 1 d . . .
H14A H 0.5931 0.3277 -0.0062 0.079 Uiso 1 1 calc R . .
C15 C 0.6528(5) 0.2188(6) 0.06458(19) 0.0851(16) Uani 1 1 d . . .
H15A H 0.7549 0.1919 0.0505 0.102 Uiso 1 1 calc R . .
C16 C 0.6002(4) 0.1757(5) 0.11956(16) 0.0660(12) Uani 1 1 d . . .
H16A H 0.6672 0.1197 0.1421 0.079 Uiso 1 1 calc R . .
C21 C 0.5245(3) 0.0054(3) 0.22638(13) 0.0372(7) Uani 1 1 d . . .
C22 C 0.5385(4) -0.1180(4) 0.21239(18) 0.0556(10) Uani 1 1 d . . .
H22A H 0.4671 -0.1293 0.1943 0.067 Uiso 1 1 calc R . .
C23 C 0.6583(5) -0.2259(4) 0.2250(2) 0.0696(12) Uani 1 1 d . . .
H23A H 0.6664 -0.3087 0.2154 0.084 Uiso 1 1 calc R . .
C24 C 0.7632(5) -0.2110(5) 0.25130(19) 0.0691(12) Uani 1 1 d . . .
H24A H 0.8427 -0.2835 0.2598 0.083 Uiso 1 1 calc R . .
C25 C 0.7522(4) -0.0898(4) 0.26533(19) 0.0620(11) Uani 1 1 d . . .
H25A H 0.8247 -0.0799 0.2832 0.074 Uiso 1 1 calc R . .
C26 C 0.6337(4) 0.0189(4) 0.25311(15) 0.0455(8) Uani 1 1 d . . .
H26A H 0.6271 0.1011 0.2628 0.055 Uiso 1 1 calc R . .
C31 C 0.4313(4) 0.4515(3) 0.22779(14) 0.0408(7) Uani 1 1 d . . .
C32 C 0.3432(4) 0.5386(4) 0.19119(16) 0.0519(9) Uani 1 1 d . . .
H32A H 0.2401 0.5611 0.2003 0.062 Uiso 1 1 calc R . .
C33 C 0.4078(5) 0.5927(4) 0.14105(18) 0.0632(11) Uani 1 1 d . . .
H33A H 0.3478 0.6518 0.1170 0.076 Uiso 1 1 calc R . .
C34 C 0.5580(6) 0.5595(5) 0.12721(19) 0.0673(12) Uani 1 1 d . . .
H34A H 0.6006 0.5969 0.0939 0.081 Uiso 1 1 calc R . .
C35 C 0.6481(5) 0.4706(5) 0.1621(2) 0.0679(12) Uani 1 1 d . . .
H35A H 0.7511 0.4470 0.1519 0.081 Uiso 1 1 calc R . .
C36 C 0.5851(4) 0.4163(4) 0.21245(17) 0.0532(9) Uani 1 1 d . . .
H36A H 0.6461 0.3562 0.2359 0.064 Uiso 1 1 calc R . .
C41 C 0.1865(4) 0.4991(4) 0.32563(15) 0.0474(9) Uani 1 1 d . . .
C42 C 0.1799(5) 0.6283(4) 0.32201(19) 0.0640(11) Uani 1 1 d . . .
H42A H 0.2548 0.6528 0.2975 0.077 Uiso 1 1 calc R . .
C43 C 0.0632(7) 0.7210(5) 0.3544(3) 0.0924(18) Uani 1 1 d . . .
H43A H 0.0598 0.8073 0.3520 0.111 Uiso 1 1 calc R . .
C44 C -0.0474(7) 0.6853(7) 0.3901(3) 0.107(2) Uani 1 1 d . . .
H44A H -0.1262 0.7478 0.4118 0.128 Uiso 1 1 calc R . .
C45 C -0.0431(6) 0.5585(7) 0.3942(2) 0.0944(18) Uani 1 1 d . . .
H45A H -0.1193 0.5353 0.4184 0.113 Uiso 1 1 calc R . .
C46 C 0.0742(5) 0.4645(5) 0.36239(18) 0.0674(12) Uani 1 1 d . . .
H46A H 0.0776 0.3781 0.3657 0.081 Uiso 1 1 calc R . .
C51 C 0.2810(5) -0.0119(4) 0.34943(18) 0.0593(11) Uani 1 1 d . . .
H51A H 0.2547 -0.0174 0.3117 0.071 Uiso 1 1 calc R . .
C52 C 0.3804(7) -0.1388(5) 0.3715(2) 0.0852(15) Uani 1 1 d . . .
H52A H 0.3187 -0.1859 0.3945 0.102 Uiso 1 1 calc R . .
H52B H 0.4388 -0.1906 0.3383 0.102 Uiso 1 1 calc R . .
C53 C 0.4818(6) -0.1272(5) 0.4071(3) 0.0878(16) Uani 1 1 d . . .
H53A H 0.5811 -0.1861 0.3928 0.105 Uiso 1 1 calc R . .
H53B H 0.4520 -0.1562 0.4468 0.105 Uiso 1 1 calc R . .
C54 C 0.4902(5) 0.0069(4) 0.40837(18) 0.0610(11) Uani 1 1 d . . .
H54A H 0.5920 0.0084 0.4035 0.073 Uiso 1 1 calc R . .
C55 C 0.3858(6) 0.1037(5) 0.44234(17) 0.0708(13) Uani 1 1 d . . .
H55A H 0.4270 0.1614 0.4571 0.085 Uiso 1 1 calc R . .
C56 C 0.2464(7) 0.0926(8) 0.4800(2) 0.116(2) Uani 1 1 d . . .
H56A H 0.2747 0.0206 0.5083 0.139 Uiso 1 1 calc R . .
H56B H 0.1972 0.1716 0.5016 0.139 Uiso 1 1 calc R . .
C57 C 0.1419(7) 0.0729(8) 0.4512(2) 0.116(2) Uani 1 1 d . . .
H57A H 0.0449 0.1362 0.4648 0.139 Uiso 1 1 calc R . .
H57B H 0.1359 -0.0130 0.4632 0.139 Uiso 1 1 calc R . .
C58 C 0.1725(5) 0.0832(5) 0.38419(18) 0.0662(12) Uani 1 1 d . . .
H58A H 0.0840 0.1308 0.3667 0.079 Uiso 1 1 calc R . .
C61 C 0.9496(12) 0.3397(12) -0.0514(8) 0.276(9) Uani 1 1 d . . .
H61A H 0.8836 0.3783 -0.0162 0.331 Uiso 1 1 calc R . .
H61B H 0.9128 0.3940 -0.0844 0.331 Uiso 1 1 calc R . .
C62 C 1.0884(15) 0.3417(11) -0.0504(6) 0.211(6) Uani 1 1 d . . .
H62A H 1.1189 0.3945 -0.0832 0.253 Uiso 1 1 calc R . .
H62B H 1.0901 0.3772 -0.0144 0.253 Uiso 1 1 calc R . .
C63 C 1.1801(11) 0.2150(16) -0.0542(5) 0.194(5) Uani 1 1 d . . .
H63A H 1.2189 0.1833 -0.0182 0.233 Uiso 1 1 calc R . .
H63B H 1.2630 0.2054 -0.0864 0.233 Uiso 1 1 calc R . .
C64 C 1.0879(15) 0.1479(11) -0.0638(6) 0.219(6) Uani 1 1 d . . .
H64A H 1.1173 0.1193 -0.1036 0.263 Uiso 1 1 calc R . .
H64B H 1.1020 0.0708 -0.0377 0.263 Uiso 1 1 calc R . .
O1 O 0.9426(10) 0.2218(12) -0.0549(4) 0.212(3) Uani 1 1 d . . .

loop_
_atom_site_aniso_label
_atom_site_aniso_U_11
_atom_site_aniso_U_22
_atom_site_aniso_U_33
_atom_site_aniso_U_23
_atom_site_aniso_U_13
_atom_site_aniso_U_12
Rh1 0.04858(16) 0.04198(17) 0.03026(13) 0.00336(11) -0.00836(10) -0.01730(13)
Ge1 0.03221(18) 0.0532(2) 0.0468(2) -0.00383(18) -0.00394(15) -0.01241(17)
P1 0.0318(4) 0.0327(4) 0.0312(4) -0.0005(3) -0.0075(3) -0.0093(3)
P2 0.0401(4) 0.0317(5) 0.0350(4) -0.0026(3) -0.0091(3) -0.0084(4)
Cl1 0.0502(5) 0.0522(6) 0.0783(7) 0.0001(5) -0.0232(5) -0.0014(5)
Si1 0.0514(6) 0.0488(7) 0.0775(8) -0.0138(6) -0.0275(5) -0.0154(5)
Si2 0.0717(7) 0.0549(7) 0.0623(7) -0.0019(5) -0.0354(6) -0.0241(6)
N1 0.0362(14) 0.0374(16) 0.0417(14) -0.0016(12) -0.0098(11) -0.0125(12)
N2 0.0484(16) 0.0359(16) 0.0428(15) -0.0009(12) -0.0157(12) -0.0154(13)
C1 0.084(4) 0.090(4) 0.173(6) -0.041(4) -0.084(4) 0.002(3)
C2 0.108(4) 0.079(4) 0.063(3) -0.023(3) -0.025(3) -0.027(3)
C3 0.088(4) 0.075(4) 0.147(5) -0.017(4) -0.004(4) -0.051(3)
C4 0.0329(15) 0.0385(18) 0.0303(15) -0.0004(13) -0.0066(12) -0.0085(14)
C5 0.086(3) 0.086(4) 0.103(4) 0.025(3) -0.059(3) -0.036(3)
C6 0.120(5) 0.102(4) 0.072(3) -0.034(3) -0.025(3) -0.033(4)
C7 0.108(4) 0.061(3) 0.108(4) 0.004(3) -0.052(3) -0.044(3)
C11 0.0435(17) 0.0407(19) 0.0288(15) -0.0038(13) -0.0046(13) -0.0159(15)
C12 0.055(2) 0.063(3) 0.046(2) 0.0120(19) -0.0069(17) -0.006(2)
C13 0.077(3) 0.075(3) 0.043(2) 0.019(2) -0.012(2) -0.017(2)
C14 0.079(3) 0.084(3) 0.0342(19) 0.008(2) -0.0023(19) -0.033(3)
C15 0.059(3) 0.143(5) 0.047(2) 0.018(3) -0.001(2) -0.039(3)
C16 0.045(2) 0.106(4) 0.043(2) 0.018(2) -0.0114(17) -0.024(2)
C21 0.0372(16) 0.0325(18) 0.0369(16) -0.0019(13) -0.0075(13) -0.0047(14)
C22 0.060(2) 0.042(2) 0.064(2) -0.0057(18) -0.0239(19) -0.0081(19)
C23 0.082(3) 0.039(2) 0.074(3) -0.007(2) -0.018(2) 0.000(2)
C24 0.057(2) 0.062(3) 0.068(3) -0.002(2) -0.018(2) 0.010(2)
C25 0.043(2) 0.066(3) 0.069(3) -0.001(2) -0.0214(19) -0.003(2)
C26 0.0407(18) 0.044(2) 0.0483(19) -0.0018(16) -0.0087(15) -0.0099(16)
C31 0.0511(19) 0.0304(18) 0.0433(18) -0.0025(14) -0.0089(15) -0.0159(15)
C32 0.058(2) 0.052(2) 0.048(2) 0.0043(17) -0.0146(17) -0.0210(19)
C33 0.082(3) 0.065(3) 0.053(2) 0.013(2) -0.023(2) -0.038(2)
C34 0.089(3) 0.070(3) 0.055(2) 0.010(2) -0.008(2) -0.047(3)
C35 0.066(3) 0.069(3) 0.072(3) -0.004(2) 0.005(2) -0.035(2)
C36 0.048(2) 0.048(2) 0.063(2) 0.0028(19) -0.0124(18) -0.0158(18)
C41 0.046(2) 0.048(2) 0.0406(18) -0.0130(16) -0.0107(15) -0.0023(17)
C42 0.074(3) 0.042(2) 0.064(3) -0.016(2) -0.022(2) 0.004(2)
C43 0.098(4) 0.066(3) 0.092(4) -0.037(3) -0.030(3) 0.017(3)
C44 0.081(4) 0.103(5) 0.103(5) -0.063(4) -0.017(3) 0.028(4)
C45 0.064(3) 0.124(5) 0.079(3) -0.043(4) 0.011(3) -0.014(3)
C46 0.060(3) 0.077(3) 0.057(2) -0.025(2) 0.004(2) -0.015(2)
C51 0.079(3) 0.058(3) 0.055(2) 0.013(2) -0.019(2) -0.042(2)
C52 0.122(4) 0.050(3) 0.095(4) 0.016(3) -0.043(3) -0.034(3)
C53 0.102(4) 0.054(3) 0.108(4) 0.016(3) -0.041(3) -0.020(3)
C54 0.072(3) 0.060(3) 0.054(2) 0.017(2) -0.029(2) -0.021(2)
C55 0.103(4) 0.083(3) 0.0349(19) 0.011(2) -0.024(2) -0.038(3)
C56 0.122(5) 0.167(7) 0.040(3) 0.005(3) 0.002(3) -0.036(5)
C57 0.090(4) 0.184(7) 0.061(3) 0.030(4) 0.015(3) -0.058(4)
C58 0.058(2) 0.091(3) 0.052(2) 0.018(2) -0.0024(19) -0.039(3)
C61 0.121(8) 0.154(10) 0.54(3) 0.144(14) -0.110(12) -0.054(8)
C62 0.173(11) 0.122(8) 0.361(18) 0.006(10) -0.057(11) -0.077(8)
C63 0.115(7) 0.262(15) 0.204(11) 0.034(11) -0.044(7) -0.065(10)
C64 0.137(9) 0.168(11) 0.340(18) -0.113(11) -0.006(11) -0.026(8)
O1 0.171(7) 0.257(10) 0.247(8) -0.030(8) -0.018(6) -0.124(8)

loop_
_atom_type_symbol
_atom_type_description
_atom_type_scat_dispersion_real
_atom_type_scat_dispersion_imag
_atom_type_scat_source
C C 0.0033 0.0016 'International Tables Vol C Tables 4.2.6.8 and 6.1.1.4'
H H 0.0000 0.0000 'International Tables Vol C Tables 4.2.6.8 and 6.1.1.4'
N N 0.0061 0.0033 'International Tables Vol C Tables 4.2.6.8 and 6.1.1.4'
O O 0.0106 0.0060 'International Tables Vol C Tables 4.2.6.8 and 6.1.1.4'
Si Si 0.0817 0.0704 'International Tables Vol C Tables 4.2.6.8 and 6.1.1.4'
P P 0.1023 0.0942 'International Tables Vol C Tables 4.2.6.8 and 6.1.1.4'
Cl Cl 0.1484 0.1585 'International Tables Vol C Tables 4.2.6.8 and 6.1.1.4'
Ge Ge 0.1547 1.8001 'International Tables Vol C Tables 4.2.6.8 and 6.1.1.4'
Rh Rh -1.1178 0.9187 'International Tables Vol C Tables 4.2.6.8 and 6.1.1.4'

loop_
_geom_angle_atom_site_label_1
_geom_angle_atom_site_label_2
_geom_angle_atom_site_label_3
_geom_angle
_geom_angle_site_symmetry_1
_geom_angle_site_symmetry_3
_geom_angle_publ_flag
C58 Rh1 C51 38.44(17) . . ?
C58 Rh1 C54 92.09(17) . . ?
C51 Rh1 C54 80.40(16) . . ?
C58 Rh1 C55 81.52(18) . . ?
C51 Rh1 C55 93.98(17) . . ?
C54 Rh1 C55 37.26(16) . . ?
C58 Rh1 N2 152.22(16) . . ?
C51 Rh1 N2 166.41(14) . . ?
C54 Rh1 N2 103.18(14) . . ?
C55 Rh1 N2 96.64(15) . . ?
C58 Rh1 C4 100.20(14) . . ?
C51 Rh1 C4 97.95(14) . . ?
C54 Rh1 C4 157.97(15) . . ?
C55 Rh1 C4 162.68(16) . . ?
N2 Rh1 C4 73.73(11) . . ?
C58 Rh1 P2 126.13(13) . . ?
C51 Rh1 P2 137.48(11) . . ?
C54 Rh1 P2 139.32(12) . . ?
C55 Rh1 P2 126.33(14) . . ?
N2 Rh1 P2 36.36(7) . . ?
C4 Rh1 P2 39.74(9) . . ?
N1 Ge1 C4 76.08(11) . . ?
N1 Ge1 Cl1 101.91(8) . . ?
C4 Ge1 Cl1 101.10(9) . . ?
N1 Ge1 P1 36.26(7) . . ?
C4 Ge1 P1 40.29(9) . . ?
Cl1 Ge1 P1 100.09(3) . . ?
N1 P1 C4 97.59(14) . . ?
N1 P1 C21 115.13(15) . . ?
C4 P1 C21 112.57(14) . . ?
N1 P1 C11 108.38(14) . . ?
C4 P1 C11 120.22(15) . . ?
C21 P1 C11 103.44(15) . . ?
N1 P1 Ge1 48.37(10) . . ?
C4 P1 Ge1 49.92(10) . . ?
C21 P1 Ge1 134.61(11) . . ?
C11 P1 Ge1 121.64(11) . . ?
N2 P2 C4 103.70(15) . . ?
N2 P2 C31 113.86(16) . . ?
C4 P2 C31 113.21(15) . . ?
N2 P2 C41 110.99(15) . . ?
C4 P2 C41 109.23(16) . . ?
C31 P2 C41 105.90(17) . . ?
N2 P2 Rh1 53.57(10) . . ?
C4 P2 Rh1 54.22(10) . . ?
C31 P2 Rh1 147.73(11) . . ?
C41 P2 Rh1 106.37(13) . . ?
N1 Si1 C1 107.31(19) . . ?
N1 Si1 C3 107.8(2) . . ?
C1 Si1 C3 108.5(3) . . ?
N1 Si1 C2 112.96(18) . . ?
C1 Si1 C2 110.3(3) . . ?
C3 Si1 C2 109.9(3) . . ?
N2 Si2 C5 109.1(2) . . ?
N2 Si2 C7 112.91(19) . . ?
C5 Si2 C7 105.6(2) . . ?
N2 Si2 C6 111.9(2) . . ?
C5 Si2 C6 110.9(3) . . ?
C7 Si2 C6 106.2(3) . . ?
P1 N1 Si1 138.80(17) . . ?
P1 N1 Ge1 95.37(13) . . ?
Si1 N1 Ge1 125.42(14) . . ?
P2 N2 Si2 128.73(18) . . ?
P2 N2 Rh1 90.07(12) . . ?
Si2 N2 Rh1 130.09(15) . . ?
P2 C4 P1 127.25(18) . . ?
P2 C4 Ge1 129.91(17) . . ?
P1 C4 Ge1 89.79(13) . . ?
P2 C4 Rh1 86.04(12) . . ?
P1 C4 Rh1 111.73(16) . . ?
Ge1 C4 Rh1 112.70(14) . . ?
C16 C11 C12 118.2(3) . . ?
C16 C11 P1 122.8(3) . . ?
C12 C11 P1 118.8(3) . . ?
C11 C12 C13 120.8(4) . . ?
C14 C13 C12 120.0(4) . . ?
C15 C14 C13 119.8(4) . . ?
C14 C15 C16 120.6(4) . . ?
C11 C16 C15 120.6(4) . . ?
C22 C21 C26 118.1(3) . . ?
C22 C21 P1 123.0(3) . . ?
C26 C21 P1 118.9(3) . . ?
C21 C22 C23 120.7(4) . . ?
C24 C23 C22 120.3(4) . . ?
C23 C24 C25 120.1(4) . . ?
C24 C25 C26 120.4(4) . . ?
C25 C26 C21 120.3(4) . . ?
C32 C31 C36 118.7(3) . . ?
C32 C31 P2 120.4(3) . . ?
C36 C31 P2 120.5(3) . . ?
C31 C32 C33 120.5(4) . . ?
C34 C33 C32 120.1(4) . . ?
C33 C34 C35 120.4(4) . . ?
C34 C35 C36 120.1(4) . . ?
C31 C36 C35 120.1(4) . . ?
C46 C41 C42 118.9(4) . . ?
C46 C41 P2 119.1(3) . . ?
C42 C41 P2 121.7(3) . . ?
C43 C42 C41 120.6(5) . . ?
C44 C43 C42 119.7(6) . . ?
C43 C44 C45 120.6(5) . . ?
C44 C45 C46 120.2(6) . . ?
C41 C46 C45 120.0(5) . . ?
C58 C51 C52 125.2(4) . . ?
C58 C51 Rh1 70.3(2) . . ?
C52 C51 Rh1 113.5(3) . . ?
C53 C52 C51 114.8(4) . . ?
C52 C53 C54 116.0(4) . . ?
C55 C54 C53 123.6(5) . . ?
C55 C54 Rh1 71.8(2) . . ?
C53 C54 Rh1 112.5(3) . . ?
C54 C55 C56 125.1(5) . . ?
C54 C55 Rh1 71.0(2) . . ?
C56 C55 Rh1 110.3(3) . . ?
C57 C56 C55 116.7(4) . . ?
C56 C57 C58 116.7(4) . . ?
C51 C58 C57 124.0(5) . . ?
C51 C58 Rh1 71.3(2) . . ?
C57 C58 Rh1 111.4(3) . . ?
O1 C61 C62 114.8(10) . . ?
C63 C62 C61 105.7(10) . . ?
C62 C63 C64 103.9(9) . . ?
O1 C64 C63 112.6(10) . . ?
C61 O1 C64 101.7(8) . . ?

loop_
_geom_bond_atom_site_label_1
_geom_bond_atom_site_label_2
_geom_bond_distance
_geom_bond_site_symmetry_2
_geom_bond_publ_flag
Rh1 C58 2.102(4) . ?
Rh1 C51 2.116(4) . ?
Rh1 C54 2.146(4) . ?
Rh1 C55 2.157(4) . ?
Rh1 N2 2.181(3) . ?
Rh1 C4 2.204(3) . ?
Rh1 P2 2.7107(10) . ?
Ge1 N1 2.037(3) . ?
Ge1 C4 2.076(3) . ?
Ge1 Cl1 2.3503(12) . ?
Ge1 P1 2.7130(10) . ?
P1 N1 1.612(3) . ?
P1 C4 1.755(3) . ?
P1 C21 1.814(3) . ?
P1 C11 1.825(3) . ?
P2 N2 1.607(3) . ?
P2 C4 1.737(3) . ?
P2 C31 1.809(3) . ?
P2 C41 1.817(4) . ?
Si1 N1 1.732(3) . ?
Si1 C1 1.854(5) . ?
Si1 C3 1.858(5) . ?
Si1 C2 1.862(5) . ?
Si2 N2 1.735(3) . ?
Si2 C5 1.857(5) . ?
Si2 C7 1.875(5) . ?
Si2 C6 1.881(5) . ?
C11 C16 1.374(5) . ?
C11 C12 1.378(5) . ?
C12 C13 1.384(5) . ?
C13 C14 1.363(6) . ?
C14 C15 1.356(6) . ?
C15 C16 1.381(5) . ?
C21 C22 1.379(5) . ?
C21 C26 1.392(5) . ?
C22 C23 1.392(5) . ?
C23 C24 1.355(6) . ?
C24 C25 1.365(6) . ?
C25 C26 1.387(5) . ?
C31 C32 1.386(5) . ?
C31 C36 1.387(5) . ?
C32 C33 1.389(5) . ?
C33 C34 1.355(6) . ?
C34 C35 1.377(6) . ?
C35 C36 1.388(5) . ?
C41 C46 1.384(6) . ?
C41 C42 1.387(6) . ?
C42 C43 1.381(6) . ?
C43 C44 1.366(9) . ?
C44 C45 1.368(9) . ?
C45 C46 1.385(6) . ?
C51 C58 1.389(6) . ?
C51 C52 1.494(6) . ?
C52 C53 1.457(7) . ?
C53 C54 1.502(6) . ?
C54 C55 1.374(6) . ?
C55 C56 1.497(7) . ?
C56 C57 1.412(8) . ?
C57 C58 1.535(6) . ?
C61 O1 1.328(13) . ?
C61 C62 1.363(13) . ?
C62 C63 1.362(13) . ?
C63 C64 1.405(13) . ?
C64 O1 1.346(11) . ?
